data_4302132
loop_
_publ_author_name
'C. Matthew Whaley'
'Thomas B. Rauchfuss'
'Scott R. Wilson'

_publ_contact_author
; 
Scott R. Wilson 
University of Illinois 
School of Chemical Sciences, Box 59-1 
505 South Mathews Avenue 
Urbana, Illinois  61801 
USA 
;
_publ_contact_author_email srwilson@uiuc.edu
_publ_contact_author_fax '1  217 244 8068'
_publ_contact_author_phone '1  217 244 1708'
_publ_section_title
;
Coordination Chemistry of [HFe(CN)2(CO)3]- and Its Derivatives: Toward a
Model for the Iron Subsite of the [NiFe]-Hydrogenases
;
_journal_name_full 'Inorganic Chemistry'
_journal_page_first 4462
_journal_page_last 4469
_journal_paper_doi 10.1021/ic900200s
_journal_volume 48
_journal_year 2009
_chemical_absolute_configuration ad
_chemical_formula_moiety 'C31 H52 Fe K2 N4 O14'
_chemical_formula_sum 'C31 H52 Fe K2 N4 O14'
_chemical_formula_weight 838.82
_chemical_name_systematic
; 
? 
;
_space_group_IT_number 4
_symmetry_cell_setting monoclinic
_symmetry_space_group_name_Hall 'P 2yb'
_symmetry_space_group_name_H-M 'P 1 21 1'
_atom_sites_solution_hydrogens geom
_atom_sites_solution_primary direct
_atom_sites_solution_secondary difmap
_audit_creation_method SHELXL-97
_audit_update_record
; 
? 
;
_cell_angle_alpha 90.00
_cell_angle_beta 92.529(7)
_cell_angle_gamma 90.00
_cell_formula_units_Z 2
_cell_length_a 8.7717(10)
_cell_length_b 14.1549(16)
_cell_length_c 16.3775(19)
_cell_measurement_reflns_used 2399
_cell_measurement_temperature 193(2)
_cell_measurement_theta_max 18.05
_cell_measurement_theta_min 2.32
_cell_volume 2031.5(4)
_computing_cell_refinement 'SAINT V7.23A (Bruker, 2005)'
_computing_data_collection 'APEX2 V2.0-1 (Bruker, 2004)'
_computing_data_reduction
; 
SAINT V7.23A, XPREP V2005/2, SADABS V2007/4, TWINABS V2007/5 
(Bruker, 2005 & 2007) 
;
_computing_molecular_graphics 'SHELXTL V6.12 (Bruker, 2005)'
_computing_publication_material 'XCIF V6.12 (Bruker, 2005)'
_computing_structure_refinement 'SHELXTL V6.12 (Bruker, 2005)'
_computing_structure_solution 'SHELXTL V6.12 (Bruker, 2005)'
_diffrn_ambient_temperature 193(2)
_diffrn_measured_fraction_theta_full 0.995
_diffrn_measured_fraction_theta_max 0.995
_diffrn_measurement_device 'Bruker Kappa/ApexII CCD'
_diffrn_measurement_method 'profile data from \f and \w scans'
_diffrn_radiation_monochromator graphite
_diffrn_radiation_source 'fine-focus sealed tube'
_diffrn_radiation_type MoK\a
_diffrn_radiation_wavelength 0.71073
_diffrn_radiation_wavelength_id ba20cas
_diffrn_reflns_av_R_equivalents 0.0945
_diffrn_reflns_av_sigmaI/netI 0.1213
_diffrn_reflns_limit_h_max 10
_diffrn_reflns_limit_h_min -10
_diffrn_reflns_limit_k_max 17
_diffrn_reflns_limit_k_min -17
_diffrn_reflns_limit_l_max 19
_diffrn_reflns_limit_l_min -19
_diffrn_reflns_number 24451
_diffrn_reflns_theta_full 25.40
_diffrn_reflns_theta_max 25.40
_diffrn_reflns_theta_min 1.90
_exptl_absorpt_coefficient_mu 0.641
_exptl_absorpt_correction_T_max 0.9744
_exptl_absorpt_correction_T_min 0.8838
_exptl_absorpt_correction_type integration
_exptl_absorpt_process_details 'SHELXTL/XPREP V2005/2 (Bruker, 2005)'
_exptl_crystal_colour colourless
_exptl_crystal_density_diffrn 1.371
_exptl_crystal_density_method 'not measured'
_exptl_crystal_description tabular
_exptl_crystal_F_000 884
_exptl_crystal_id ba20cas
_exptl_crystal_preparation
; 
The data crystal was mounted using oil (Parantone-N, Exxon) to a 
0.3 mm cryo-loop (Hampton Research) with the (5 -2 3) scattering 
planes roughly normal to the spindle axis. 
;
_exptl_crystal_size_max 0.20
_exptl_crystal_size_mid 0.07
_exptl_crystal_size_min 0.04
_refine_diff_density_max 2.123
_refine_diff_density_min -0.704
_refine_diff_density_rms 0.153
_refine_ls_abs_structure_details 'Flack (1983),  3290 Friedels'
_refine_ls_abs_structure_Flack 0.12(5)
_refine_ls_extinction_method none
_refine_ls_goodness_of_fit_ref 1.046
_refine_ls_hydrogen_treatment noref
_refine_ls_matrix_type full
_refine_ls_number_parameters 473
_refine_ls_number_reflns 7253
_refine_ls_number_restraints 8
_refine_ls_restrained_S_all 1.049
_refine_ls_R_factor_all 0.1479
_refine_ls_R_factor_gt 0.1002
_refine_ls_shift/su_max 0.000
_refine_ls_shift/su_mean 0.000
_refine_ls_structure_factor_coef Fsqd
_refine_ls_weighting_details 'calc w=1/[\s^2^(Fo^2^)+(0.1487P)^2^+7.1132P] where P=(Fo^2^+2Fc^2^)/3'
_refine_ls_weighting_scheme calc
_refine_ls_wR_factor_gt 0.2489
_refine_ls_wR_factor_ref 0.2810
_reflns_number_gt 4856
_reflns_number_total 7253
_reflns_threshold_expression >2sigma(I)
_cod_data_source_file ic900200s_si_002_3.cif
_cod_data_source_block ba20cas
_cod_depositor_comments
;
The following automatic conversions were performed:
'_symmetry_cell_setting' value 'Monoclinic' changed to 'monoclinic'
according to '/home/saulius/struct/CIF-dictionaries/cif_core.dic'
dictionary named 'cif_core.dic' version 2.4.1 from 2010-06-29.

Automatic conversion script
Id: cif_fix_enum 1527 2010-12-29 10:47:43Z saulius 
;
_cod_original_sg_symbol_H-M 'P 21   '
_cod_database_code 4302132

loop_
_symmetry_equiv_pos_as_xyz
'x, y, z'
'-x, y+1/2, -z'

loop_
_atom_site_label
_atom_site_type_symbol
_atom_site_fract_x
_atom_site_fract_y
_atom_site_fract_z
_atom_site_U_iso_or_equiv
_atom_site_adp_type
_atom_site_occupancy
_atom_site_symmetry_multiplicity
_atom_site_calc_flag
_atom_site_refinement_flags
_atom_site_disorder_assembly
_atom_site_disorder_group
C1 C 0.6916(11) 0.3727(9) 0.8739(6) 0.032(2) Uani 1 1 d D . .
C2 C 0.9196(14) 0.2717(9) 0.8086(8) 0.035(3) Uani 1 1 d D . .
C3 C 0.8631(10) 0.3597(8) 0.6634(5) 0.026(2) Uani 1 1 d D . .
C4 C 0.6357(16) 0.4492(8) 0.7250(8) 0.041(3) Uani 1 1 d D . .
C5 C 0.9215(15) 0.4645(8) 0.8002(7) 0.030(3) Uani 1 1 d . . .
Fe1 Fe 0.78395(17) 0.37480(11) 0.77047(8) 0.0300(4) Uani 1 1 d D . .
H1 H 0.6788(17) 0.2899(9) 0.7471(10) 0.036 Uiso 1 1 d D . .
N1 N 0.6345(13) 0.3719(10) 0.9375(6) 0.056(3) Uani 1 1 d . . .
N2 N 0.9983(13) 0.2120(7) 0.8283(7) 0.039(3) Uani 1 1 d . . .
N3 N 0.9116(11) 0.3559(8) 0.5982(5) 0.041(2) Uani 1 1 d . . .
O1 O 0.5389(10) 0.4923(7) 0.6964(6) 0.056(3) Uani 1 1 d . . .
O2 O 1.0143(11) 0.5188(7) 0.8189(6) 0.052(2) Uani 1 1 d . . .
C6 C 0.2858(14) 0.1405(8) 1.1080(7) 0.036(3) Uani 1 1 d . . .
H6A H 0.2277 0.0898 1.0790 0.044 Uiso 1 1 calc R . .
H6B H 0.2455 0.1482 1.1631 0.044 Uiso 1 1 calc R . .
C7 C 0.4483(16) 0.1179(8) 1.1138(7) 0.039(3) Uani 1 1 d . . .
H7A H 0.4622 0.0538 1.1373 0.046 Uiso 1 1 calc R . .
H7B H 0.4886 0.1174 1.0583 0.046 Uiso 1 1 calc R . .
C8 C 0.6912(13) 0.1626(8) 1.1758(7) 0.032(3) Uani 1 1 d . . .
H8A H 0.7374 0.1539 1.1222 0.038 Uiso 1 1 calc R . .
H8B H 0.7028 0.1028 1.2067 0.038 Uiso 1 1 calc R . .
C9 C 0.7704(14) 0.2376(8) 1.2204(7) 0.034(3) Uani 1 1 d . . .
H9A H 0.7212 0.2489 1.2728 0.041 Uiso 1 1 calc R . .
H9B H 0.8777 0.2190 1.2328 0.041 Uiso 1 1 calc R . .
C10 C 0.8539(13) 0.3956(7) 1.2111(7) 0.034(3) Uani 1 1 d . . .
H10A H 0.9635 0.3787 1.2142 0.041 Uiso 1 1 calc R . .
H10B H 0.8206 0.4070 1.2672 0.041 Uiso 1 1 calc R . .
C11 C 0.8285(12) 0.4829(8) 1.1593(7) 0.032(3) Uani 1 1 d . . .
H11A H 0.8974 0.5340 1.1794 0.039 Uiso 1 1 calc R . .
H11B H 0.8518 0.4689 1.1019 0.039 Uiso 1 1 calc R . .
C12 C 0.6490(14) 0.6009(8) 1.1225(8) 0.040(3) Uani 1 1 d . . .
H12A H 0.6799 0.5963 1.0652 0.048 Uiso 1 1 calc R . .
H12B H 0.7110 0.6508 1.1503 0.048 Uiso 1 1 calc R . .
C13 C 0.4869(14) 0.6251(8) 1.1241(8) 0.036(3) Uani 1 1 d . . .
H13A H 0.4542 0.6259 1.1812 0.043 Uiso 1 1 calc R . .
H13B H 0.4691 0.6886 1.1002 0.043 Uiso 1 1 calc R . .
C14 C 0.2431(12) 0.5767(8) 1.0679(7) 0.029(2) Uani 1 1 d . . .
H14A H 0.2287 0.6413 1.0457 0.035 Uiso 1 1 calc R . .
H14B H 0.1951 0.5736 1.1214 0.035 Uiso 1 1 calc R . .
C15 C 0.1723(13) 0.5077(9) 1.0116(7) 0.039(3) Uani 1 1 d . . .
H15A H 0.0666 0.5270 0.9959 0.047 Uiso 1 1 calc R . .
H15B H 0.2308 0.5031 0.9614 0.047 Uiso 1 1 calc R . .
C16 C 0.1118(13) 0.3460(9) 1.0032(7) 0.043(3) Uani 1 1 d . . .
H16A H 0.1713 0.3415 0.9534 0.051 Uiso 1 1 calc R . .
H16B H 0.0050 0.3616 0.9863 0.051 Uiso 1 1 calc R . .
C17 C 0.1164(12) 0.2509(9) 1.0481(9) 0.042(3) Uani 1 1 d . . .
H17A H 0.0646 0.2557 1.1004 0.050 Uiso 1 1 calc R . .
H17B H 0.0651 0.2014 1.0141 0.050 Uiso 1 1 calc R . .
K1 K 0.4957(2) 0.36793(18) 1.08265(12) 0.0281(5) Uani 1 1 d . . .
O3 O 0.2739(9) 0.2289(5) 1.0623(5) 0.0354(19) Uani 1 1 d . . .
O4 O 0.5327(9) 0.1839(5) 1.1631(5) 0.0339(19) Uani 1 1 d . . .
O5 O 0.7658(9) 0.3207(5) 1.1732(4) 0.0369(19) Uani 1 1 d . . .
O6 O 0.6744(8) 0.5124(5) 1.1631(4) 0.0306(17) Uani 1 1 d . . .
O7 O 0.4013(8) 0.5559(5) 1.0777(5) 0.0320(18) Uani 1 1 d . . .
O8 O 0.1719(9) 0.4168(6) 1.0534(5) 0.038(2) Uani 1 1 d . . .
C18 C 1.3252(14) 0.3128(8) 0.2869(7) 0.036(3) Uani 1 1 d . . .
H18A H 1.4345 0.3251 0.2784 0.043 Uiso 1 1 calc R . .
H18B H 1.2730 0.3030 0.2327 0.043 Uiso 1 1 calc R . .
C19 C 1.3093(12) 0.2257(8) 0.3383(8) 0.034(3) Uani 1 1 d . . .
H19A H 1.3644 0.1723 0.3140 0.041 Uiso 1 1 calc R . .
H19B H 1.3535 0.2370 0.3941 0.041 Uiso 1 1 calc R . .
C20 C 1.1350(14) 0.1190(8) 0.3889(7) 0.038(3) Uani 1 1 d . . .
H20A H 1.1781 0.1285 0.4452 0.046 Uiso 1 1 calc R . .
H20B H 1.1895 0.0660 0.3637 0.046 Uiso 1 1 calc R . .
C21 C 0.9690(14) 0.0984(7) 0.3902(7) 0.033(3) Uani 1 1 d . . .
H21A H 0.9274 0.0913 0.3333 0.040 Uiso 1 1 calc R . .
H21B H 0.9539 0.0378 0.4189 0.040 Uiso 1 1 calc R . .
C22 C 0.7343(12) 0.1488(8) 0.4371(7) 0.031(3) Uani 1 1 d . . .
H22A H 0.7237 0.0895 0.4683 0.037 Uiso 1 1 calc R . .
H22B H 0.6835 0.1398 0.3824 0.037 Uiso 1 1 calc R . .
C23 C 0.6580(15) 0.2279(9) 0.4805(7) 0.040(3) Uani 1 1 d . . .
H23A H 0.5496 0.2119 0.4880 0.048 Uiso 1 1 calc R . .
H23B H 0.7085 0.2375 0.5351 0.048 Uiso 1 1 calc R . .
C24 C 0.6012(12) 0.3893(8) 0.4711(7) 0.036(3) Uani 1 1 d . . .
H24A H 0.6524 0.3993 0.5255 0.043 Uiso 1 1 calc R . .
H24B H 0.4923 0.3755 0.4792 0.043 Uiso 1 1 calc R . .
C25 C 0.6141(14) 0.4782(10) 0.4204(8) 0.046(3) Uani 1 1 d . . .
H25A H 0.5729 0.4672 0.3640 0.056 Uiso 1 1 calc R . .
H25B H 0.5562 0.5304 0.4447 0.056 Uiso 1 1 calc R . .
C26 C 0.7922(13) 0.5870(8) 0.3718(7) 0.032(3) Uani 1 1 d . . .
H26A H 0.7528 0.5771 0.3148 0.039 Uiso 1 1 calc R . .
H26B H 0.7360 0.6403 0.3954 0.039 Uiso 1 1 calc R . .
C27 C 0.9559(15) 0.6075(7) 0.3734(7) 0.035(3) Uani 1 1 d . . .
H27A H 0.9726 0.6667 0.3429 0.042 Uiso 1 1 calc R . .
H27B H 0.9928 0.6176 0.4307 0.042 Uiso 1 1 calc R . .
C28 C 1.2025(13) 0.5537(8) 0.3261(7) 0.032(3) Uani 1 1 d . . .
H28A H 1.2600 0.5588 0.3793 0.038 Uiso 1 1 calc R . .
H28B H 1.2123 0.6140 0.2962 0.038 Uiso 1 1 calc R . .
C29 C 1.2616(14) 0.4754(9) 0.2782(7) 0.035(3) Uani 1 1 d . . .
H29A H 1.1975 0.4665 0.2275 0.043 Uiso 1 1 calc R . .
H29B H 1.3672 0.4892 0.2629 0.043 Uiso 1 1 calc R . .
K2 K 0.9991(3) 0.35629(17) 0.43320(14) 0.0335(6) Uani 1 1 d . . .
O9 O 1.2593(10) 0.3925(5) 0.3267(4) 0.038(2) Uani 1 1 d . . .
O10 O 1.1505(9) 0.2039(5) 0.3415(5) 0.0317(18) Uani 1 1 d . . .
O11 O 0.8901(9) 0.1683(5) 0.4283(4) 0.0313(18) Uani 1 1 d . . .
O12 O 0.6681(9) 0.3127(6) 0.4327(4) 0.0365(19) Uani 1 1 d . . .
O13 O 0.7720(8) 0.5011(5) 0.4202(5) 0.0346(18) Uani 1 1 d . . .
O14 O 1.0436(9) 0.5332(5) 0.3385(5) 0.0320(17) Uani 1 1 d . . .
C30 C 1.2756(16) 0.3445(12) 0.7162(8) 0.062(4) Uani 1 1 d . . .
H30A H 1.1841 0.3740 0.7371 0.094 Uiso 1 1 calc R . .
H30B H 1.3660 0.3806 0.7346 0.094 Uiso 1 1 calc R . .
H30C H 1.2844 0.2796 0.7368 0.094 Uiso 1 1 calc R . .
C31 C 1.2637(16) 0.3431(11) 0.6228(9) 0.060(4) Uani 1 1 d . . .
N4 N 1.2601(15) 0.3377(12) 0.5534(8) 0.078(5) Uani 1 1 d . . .

loop_
_atom_site_aniso_label
_atom_site_aniso_U_11
_atom_site_aniso_U_22
_atom_site_aniso_U_33
_atom_site_aniso_U_23
_atom_site_aniso_U_13
_atom_site_aniso_U_12
C1 0.038(6) 0.021(5) 0.038(6) 0.009(6) 0.007(4) 0.015(6)
C2 0.034(7) 0.035(7) 0.037(7) -0.013(6) 0.007(6) -0.013(6)
C3 0.025(5) 0.031(6) 0.021(5) 0.015(5) -0.006(4) 0.008(5)
C4 0.061(9) 0.023(6) 0.038(7) 0.004(5) 0.006(6) -0.008(6)
C5 0.044(8) 0.026(6) 0.021(6) -0.005(5) -0.001(5) -0.001(6)
Fe1 0.0369(8) 0.0270(9) 0.0263(8) -0.0010(8) 0.0042(6) -0.0006(8)
N1 0.082(8) 0.032(5) 0.055(6) -0.001(7) 0.023(6) 0.002(7)
N2 0.045(7) 0.028(6) 0.044(7) 0.007(5) 0.009(5) 0.007(5)
N3 0.059(6) 0.041(7) 0.025(5) -0.002(5) 0.001(4) -0.009(5)
O1 0.041(5) 0.062(7) 0.066(7) 0.015(5) -0.004(5) 0.011(5)
O2 0.054(6) 0.044(6) 0.056(6) -0.006(5) -0.010(5) -0.009(5)
C6 0.049(8) 0.030(6) 0.028(6) 0.004(5) -0.018(5) -0.016(5)
C7 0.069(9) 0.023(6) 0.022(6) -0.007(5) -0.018(6) -0.015(6)
C8 0.050(7) 0.019(6) 0.026(6) -0.001(5) -0.007(5) 0.009(5)
C9 0.046(7) 0.026(6) 0.031(6) -0.002(5) -0.006(5) 0.013(5)
C10 0.034(6) 0.030(7) 0.037(6) -0.007(5) -0.010(5) 0.008(5)
C11 0.024(6) 0.040(7) 0.032(6) -0.004(5) -0.003(5) -0.008(5)
C12 0.039(7) 0.032(7) 0.050(8) 0.013(6) 0.007(6) -0.013(5)
C13 0.048(8) 0.025(6) 0.034(7) 0.000(5) 0.001(6) 0.006(5)
C14 0.033(6) 0.031(6) 0.024(6) 0.005(5) 0.003(5) 0.011(5)
C15 0.029(6) 0.054(8) 0.036(7) 0.012(6) 0.006(5) 0.006(6)
C16 0.036(6) 0.053(9) 0.039(6) -0.013(6) -0.003(5) 0.007(6)
C17 0.018(6) 0.043(8) 0.063(9) -0.011(7) -0.005(6) -0.017(5)
K1 0.0315(11) 0.0252(12) 0.0277(11) -0.0011(12) 0.0024(8) -0.0010(12)
O3 0.043(5) 0.028(4) 0.034(5) -0.002(4) -0.007(4) -0.009(4)
O4 0.051(5) 0.020(4) 0.030(4) -0.009(3) -0.008(4) -0.002(3)
O5 0.053(5) 0.030(4) 0.027(4) 0.003(4) -0.003(4) -0.006(4)
O6 0.037(4) 0.026(4) 0.028(4) 0.003(3) 0.000(3) 0.004(3)
O7 0.035(4) 0.029(4) 0.032(4) -0.004(3) 0.003(3) 0.005(3)
O8 0.035(5) 0.043(5) 0.036(5) -0.007(4) -0.005(4) 0.006(4)
C18 0.037(7) 0.039(7) 0.032(7) -0.008(5) -0.002(5) 0.001(5)
C19 0.032(7) 0.027(6) 0.044(7) -0.003(5) 0.000(5) 0.003(5)
C20 0.056(8) 0.036(7) 0.023(6) 0.011(5) 0.003(5) 0.018(6)
C21 0.053(8) 0.016(6) 0.030(6) 0.001(5) 0.001(5) 0.010(5)
C22 0.024(6) 0.038(7) 0.030(6) 0.006(5) -0.002(5) -0.005(5)
C23 0.050(8) 0.047(8) 0.024(6) 0.006(6) 0.003(5) -0.003(6)
C24 0.025(5) 0.036(7) 0.047(7) -0.002(6) 0.000(5) 0.001(5)
C25 0.037(7) 0.054(9) 0.047(8) 0.001(7) -0.004(6) 0.017(6)
C26 0.045(7) 0.024(6) 0.028(6) 0.001(5) 0.001(5) 0.005(5)
C27 0.068(9) 0.015(6) 0.022(6) -0.004(5) 0.000(6) -0.004(5)
C28 0.046(7) 0.020(6) 0.030(6) -0.004(5) 0.010(5) -0.012(5)
C29 0.045(7) 0.041(7) 0.020(6) 0.005(5) -0.002(5) -0.008(6)
K2 0.0388(13) 0.0293(15) 0.0324(12) -0.0005(11) 0.0030(9) 0.0022(11)
O9 0.067(6) 0.025(5) 0.022(4) -0.001(3) 0.010(3) 0.005(4)
O10 0.033(4) 0.033(4) 0.030(4) -0.001(4) 0.006(3) 0.002(3)
O11 0.043(5) 0.024(4) 0.028(4) -0.004(3) 0.001(3) -0.005(3)
O12 0.038(5) 0.044(5) 0.028(4) 0.004(4) -0.001(4) 0.005(4)
O13 0.031(4) 0.030(4) 0.043(5) -0.003(4) 0.002(3) 0.007(3)
O14 0.036(4) 0.025(4) 0.035(4) -0.006(3) 0.002(3) 0.004(3)
C30 0.052(8) 0.072(11) 0.065(9) 0.025(8) 0.020(7) -0.025(7)
C31 0.058(9) 0.074(11) 0.048(8) 0.012(8) 0.011(6) -0.009(8)
N4 0.065(9) 0.124(14) 0.046(8) 0.005(8) 0.007(6) -0.001(8)

loop_
_atom_type_symbol
_atom_type_description
_atom_type_scat_dispersion_real
_atom_type_scat_dispersion_imag
_atom_type_scat_source
C C 0.0033 0.0016 'International Tables Vol C Tables 4.2.6.8 and 6.1.1.4'
H H 0.0000 0.0000 'International Tables Vol C Tables 4.2.6.8 and 6.1.1.4'
N N 0.0061 0.0033 'International Tables Vol C Tables 4.2.6.8 and 6.1.1.4'
O O 0.0106 0.0060 'International Tables Vol C Tables 4.2.6.8 and 6.1.1.4'
K K 0.2009 0.2494 'International Tables Vol C Tables 4.2.6.8 and 6.1.1.4'
Fe Fe 0.3463 0.8444 'International Tables Vol C Tables 4.2.6.8 and 6.1.1.4'

loop_
_exptl_crystal_face_index_h
_exptl_crystal_face_index_k
_exptl_crystal_face_index_l
_exptl_crystal_face_perp_dist
1.00 0.00 0.00 0.0300
-1.00 0.00 0.00 0.0400
0.00 1.00 0.00 0.1100
0.00 -1.00 0.00 0.0900
0.00 0.00 1.00 0.0200
0.00 0.00 -1.00 0.0200

loop_
_geom_angle_atom_site_label_1
_geom_angle_atom_site_label_2
_geom_angle_atom_site_label_3
_geom_angle
_geom_angle_site_symmetry_1
_geom_angle_site_symmetry_3
_geom_angle_publ_flag
N1 C1 Fe1 179.6(12) . . ?
N2 C2 Fe1 178.1(11) . . ?
N3 C3 Fe1 176.2(11) . . ?
O1 C4 Fe1 177.0(11) . . ?
O2 C5 Fe1 177.0(11) . . ?
C5 Fe1 C4 99.3(5) . . ?
C5 Fe1 C1 94.4(5) . . ?
C4 Fe1 C1 92.8(5) . . ?
C5 Fe1 C3 93.5(5) . . ?
C4 Fe1 C3 88.4(5) . . ?
C1 Fe1 C3 171.8(5) . . ?
C5 Fe1 C2 92.8(4) . . ?
C4 Fe1 C2 167.6(5) . . ?
C1 Fe1 C2 88.9(5) . . ?
C3 Fe1 C2 88.2(5) . . ?
C5 Fe1 H1 174.0(7) . . ?
C4 Fe1 H1 86.6(6) . . ?
C1 Fe1 H1 86.3(6) . . ?
C3 Fe1 H1 85.6(6) . . ?
C2 Fe1 H1 81.3(6) . . ?
C1 N1 K1 178.5(11) . . ?
C3 N3 K2 173.7(8) . . ?
O3 C6 C7 105.6(9) . . ?
O3 C6 H6A 110.6 . . ?
C7 C6 H6A 110.6 . . ?
O3 C6 H6B 110.6 . . ?
C7 C6 H6B 110.6 . . ?
H6A C6 H6B 108.8 . . ?
O4 C7 C6 112.0(10) . . ?
O4 C7 H7A 109.2 . . ?
C6 C7 H7A 109.2 . . ?
O4 C7 H7B 109.2 . . ?
C6 C7 H7B 109.2 . . ?
H7A C7 H7B 107.9 . . ?
O4 C8 C9 111.1(9) . . ?
O4 C8 H8A 109.4 . . ?
C9 C8 H8A 109.4 . . ?
O4 C8 H8B 109.4 . . ?
C9 C8 H8B 109.4 . . ?
H8A C8 H8B 108.0 . . ?
O5 C9 C8 109.5(9) . . ?
O5 C9 H9A 109.8 . . ?
C8 C9 H9A 109.8 . . ?
O5 C9 H9B 109.8 . . ?
C8 C9 H9B 109.8 . . ?
H9A C9 H9B 108.2 . . ?
O5 C10 C11 107.3(8) . . ?
O5 C10 H10A 110.2 . . ?
C11 C10 H10A 110.2 . . ?
O5 C10 H10B 110.2 . . ?
C11 C10 H10B 110.2 . . ?
H10A C10 H10B 108.5 . . ?
O6 C11 C10 109.5(9) . . ?
O6 C11 K1 51.4(5) . . ?
C10 C11 K1 85.5(6) . . ?
O6 C11 H11A 109.8 . . ?
C10 C11 H11A 109.8 . . ?
K1 C11 H11A 160.0 . . ?
O6 C11 H11B 109.8 . . ?
C10 C11 H11B 109.8 . . ?
K1 C11 H11B 76.9 . . ?
H11A C11 H11B 108.2 . . ?
O6 C12 C13 109.2(9) . . ?
O6 C12 H12A 109.8 . . ?
C13 C12 H12A 109.8 . . ?
O6 C12 H12B 109.8 . . ?
C13 C12 H12B 109.8 . . ?
H12A C12 H12B 108.3 . . ?
O7 C13 C12 108.5(10) . . ?
O7 C13 H13A 110.0 . . ?
C12 C13 H13A 110.0 . . ?
O7 C13 H13B 110.0 . . ?
C12 C13 H13B 110.0 . . ?
H13A C13 H13B 108.4 . . ?
O7 C14 C15 108.5(9) . . ?
O7 C14 H14A 110.0 . . ?
C15 C14 H14A 110.0 . . ?
O7 C14 H14B 110.0 . . ?
C15 C14 H14B 110.0 . . ?
H14A C14 H14B 108.4 . . ?
O8 C15 C14 107.7(9) . . ?
O8 C15 H15A 110.2 . . ?
C14 C15 H15A 110.2 . . ?
O8 C15 H15B 110.2 . . ?
C14 C15 H15B 110.2 . . ?
H15A C15 H15B 108.5 . . ?
O8 C16 C17 110.5(9) . . ?
O8 C16 H16A 109.6 . . ?
C17 C16 H16A 109.6 . . ?
O8 C16 H16B 109.6 . . ?
C17 C16 H16B 109.6 . . ?
H16A C16 H16B 108.1 . . ?
O3 C17 C16 105.9(9) . . ?
O3 C17 H17A 110.6 . . ?
C16 C17 H17A 110.6 . . ?
O3 C17 H17B 110.6 . . ?
C16 C17 H17B 110.6 . . ?
H17A C17 H17B 108.7 . . ?
N1 K1 O3 104.4(3) . . ?
N1 K1 O7 95.7(3) . . ?
O3 K1 O7 117.9(2) . . ?
N1 K1 O5 93.8(3) . . ?
O3 K1 O5 117.6(2) . . ?
O7 K1 O5 118.9(2) . . ?
N1 K1 O6 97.5(3) . . ?
O3 K1 O6 158.1(2) . . ?
O7 K1 O6 59.2(2) . . ?
O5 K1 O6 59.8(2) . . ?
N1 K1 O4 111.5(3) . . ?
O3 K1 O4 59.2(2) . . ?
O7 K1 O4 152.7(2) . . ?
O5 K1 O4 58.6(2) . . ?
O6 K1 O4 112.4(2) . . ?
N1 K1 O8 108.6(3) . . ?
O3 K1 O8 58.7(2) . . ?
O7 K1 O8 59.1(2) . . ?
O5 K1 O8 157.5(2) . . ?
O6 K1 O8 114.3(2) . . ?
O4 K1 O8 111.7(2) . . ?
N1 K1 C11 84.6(3) . . ?
O3 K1 C11 159.2(3) . . ?
O7 K1 C11 79.1(3) . . ?
O5 K1 C11 42.1(2) . . ?
O6 K1 C11 22.8(2) . . ?
O4 K1 C11 100.2(3) . . ?
O8 K1 C11 136.7(3) . . ?
C17 O3 C6 108.5(9) . . ?
C17 O3 K1 122.3(6) . . ?
C6 O3 K1 120.8(6) . . ?
C7 O4 C8 115.0(9) . . ?
C7 O4 K1 106.5(6) . . ?
C8 O4 K1 109.9(6) . . ?
C9 O5 C10 112.2(8) . . ?
C9 O5 K1 119.4(7) . . ?
C10 O5 K1 118.4(6) . . ?
C11 O6 C12 111.5(8) . . ?
C11 O6 K1 105.8(6) . . ?
C12 O6 K1 109.9(6) . . ?
C14 O7 C13 113.8(8) . . ?
C14 O7 K1 119.3(6) . . ?
C13 O7 K1 119.3(6) . . ?
C16 O8 C15 111.6(9) . . ?
C16 O8 K1 105.4(6) . . ?
C15 O8 K1 105.2(6) . . ?
O9 C18 C19 109.9(9) . . ?
O9 C18 H18A 109.7 . . ?
C19 C18 H18A 109.7 . . ?
O9 C18 H18B 109.7 . . ?
C19 C18 H18B 109.7 . . ?
H18A C18 H18B 108.2 . . ?
O10 C19 C18 108.2(9) . . ?
O10 C19 H19A 110.1 . . ?
C18 C19 H19A 110.1 . . ?
O10 C19 H19B 110.1 . . ?
C18 C19 H19B 110.1 . . ?
H19A C19 H19B 108.4 . . ?
O10 C20 C21 106.7(9) . . ?
O10 C20 H20A 110.4 . . ?
C21 C20 H20A 110.4 . . ?
O10 C20 H20B 110.4 . . ?
C21 C20 H20B 110.4 . . ?
H20A C20 H20B 108.6 . . ?
O11 C21 C20 112.2(10) . . ?
O11 C21 H21A 109.2 . . ?
C20 C21 H21A 109.2 . . ?
O11 C21 H21B 109.2 . . ?
C20 C21 H21B 109.2 . . ?
H21A C21 H21B 107.9 . . ?
O11 C22 C23 111.0(9) . . ?
O11 C22 H22A 109.4 . . ?
C23 C22 H22A 109.4 . . ?
O11 C22 H22B 109.4 . . ?
C23 C22 H22B 109.4 . . ?
H22A C22 H22B 108.0 . . ?
O12 C23 C22 109.0(9) . . ?
O12 C23 H23A 109.9 . . ?
C22 C23 H23A 109.9 . . ?
O12 C23 H23B 109.9 . . ?
C22 C23 H23B 109.9 . . ?
H23A C23 H23B 108.3 . . ?
O12 C24 C25 110.9(10) . . ?
O12 C24 H24A 109.5 . . ?
C25 C24 H24A 109.5 . . ?
O12 C24 H24B 109.5 . . ?
C25 C24 H24B 109.5 . . ?
H24A C24 H24B 108.1 . . ?
O13 C25 C24 106.7(9) . . ?
O13 C25 H25A 110.4 . . ?
C24 C25 H25A 110.4 . . ?
O13 C25 H25B 110.4 . . ?
C24 C25 H25B 110.4 . . ?
H25A C25 H25B 108.6 . . ?
C27 C26 O13 107.2(9) . . ?
C27 C26 H26A 110.3 . . ?
O13 C26 H26A 110.3 . . ?
C27 C26 H26B 110.3 . . ?
O13 C26 H26B 110.3 . . ?
H26A C26 H26B 108.5 . . ?
O14 C27 C26 112.9(9) . . ?
O14 C27 H27A 109.0 . . ?
C26 C27 H27A 109.0 . . ?
O14 C27 H27B 109.0 . . ?
C26 C27 H27B 109.0 . . ?
H27A C27 H27B 107.8 . . ?
O14 C28 C29 106.9(9) . . ?
O14 C28 H28A 110.3 . . ?
C29 C28 H28A 110.3 . . ?
O14 C28 H28B 110.3 . . ?
C29 C28 H28B 110.3 . . ?
H28A C28 H28B 108.6 . . ?
O9 C29 C28 108.1(9) . . ?
O9 C29 H29A 110.1 . . ?
C28 C29 H29A 110.1 . . ?
O9 C29 H29B 110.1 . . ?
C28 C29 H29B 110.1 . . ?
H29A C29 H29B 108.4 . . ?
O11 K2 N3 85.4(3) . . ?
O11 K2 O13 116.0(2) . . ?
N3 K2 O13 81.7(3) . . ?
O11 K2 N4 100.7(4) . . ?
N3 K2 N4 66.5(3) . . ?
O13 K2 N4 128.9(4) . . ?
O11 K2 O12 58.3(2) . . ?
N3 K2 O12 72.3(2) . . ?
O13 K2 O12 58.0(2) . . ?
N4 K2 O12 135.2(3) . . ?
O11 K2 O10 57.4(2) . . ?
N3 K2 O10 128.6(3) . . ?
O13 K2 O10 143.8(2) . . ?
N4 K2 O10 85.5(3) . . ?
O12 K2 O10 107.8(2) . . ?
O11 K2 O9 114.3(2) . . ?
N3 K2 O9 143.5(3) . . ?
O13 K2 O9 112.5(2) . . ?
N4 K2 O9 79.3(3) . . ?
O12 K2 O9 144.0(2) . . ?
O10 K2 O9 57.2(2) . . ?
O11 K2 O14 145.9(2) . . ?
N3 K2 O14 122.9(3) . . ?
O13 K2 O14 57.7(2) . . ?
N4 K2 O14 107.7(3) . . ?
O12 K2 O14 108.9(2) . . ?
O10 K2 O14 106.0(2) . . ?
O9 K2 O14 55.2(2) . . ?
C29 O9 C18 112.3(8) . . ?
C29 O9 K2 120.1(6) . . ?
C18 O9 K2 117.7(6) . . ?
C19 O10 C20 108.4(8) . . ?
C19 O10 K2 108.6(6) . . ?
C20 O10 K2 106.1(6) . . ?
C21 O11 C22 114.6(9) . . ?
C21 O11 K2 121.0(6) . . ?
C22 O11 K2 120.7(6) . . ?
C24 O12 C23 111.5(8) . . ?
C24 O12 K2 105.5(6) . . ?
C23 O12 K2 104.9(6) . . ?
C25 O13 C26 109.3(9) . . ?
C25 O13 K2 120.8(7) . . ?
C26 O13 K2 122.3(6) . . ?
C27 O14 C28 116.5(8) . . ?
C27 O14 K2 108.9(6) . . ?
C28 O14 K2 113.0(6) . . ?
C31 C30 H30A 109.5 . . ?
C31 C30 H30B 109.5 . . ?
H30A C30 H30B 109.5 . . ?
C31 C30 H30C 109.5 . . ?
H30A C30 H30C 109.5 . . ?
H30B C30 H30C 109.5 . . ?
N4 C31 C30 176.1(18) . . ?
C31 N4 K2 130.1(11) . . ?

loop_
_geom_bond_atom_site_label_1
_geom_bond_atom_site_label_2
_geom_bond_distance
_geom_bond_site_symmetry_2
_geom_bond_publ_flag
C1 N1 1.176(13) . ?
C1 Fe1 1.909(10) . ?
C2 N2 1.129(16) . ?
C2 Fe1 1.968(14) . ?
C3 N3 1.169(12) . ?
C3 Fe1 1.926(9) . ?
C4 O1 1.130(15) . ?
C4 Fe1 1.808(14) . ?
C5 O2 1.151(14) . ?
C5 Fe1 1.804(12) . ?
Fe1 H1 1.552(10) . ?
N1 K1 2.719(10) . ?
N3 K2 2.841(9) . ?
C6 O3 1.460(14) . ?
C6 C7 1.460(18) . ?
C6 H6A 0.9900 . ?
C6 H6B 0.9900 . ?
C7 O4 1.422(13) . ?
C7 H7A 0.9900 . ?
C7 H7B 0.9900 . ?
C8 O4 1.428(14) . ?
C8 C9 1.449(16) . ?
C8 H8A 0.9900 . ?
C8 H8B 0.9900 . ?
C9 O5 1.408(13) . ?
C9 H9A 0.9900 . ?
C9 H9B 0.9900 . ?
C10 O5 1.437(13) . ?
C10 C11 1.509(16) . ?
C10 H10A 0.9900 . ?
C10 H10B 0.9900 . ?
C11 O6 1.419(13) . ?
C11 K1 3.524(11) . ?
C11 H11A 0.9900 . ?
C11 H11B 0.9900 . ?
C12 O6 1.432(13) . ?
C12 C13 1.464(17) . ?
C12 H12A 0.9900 . ?
C12 H12B 0.9900 . ?
C13 O7 1.432(14) . ?
C13 H13A 0.9900 . ?
C13 H13B 0.9900 . ?
C14 O7 1.421(13) . ?
C14 C15 1.464(17) . ?
C14 H14A 0.9900 . ?
C14 H14B 0.9900 . ?
C15 O8 1.457(14) . ?
C15 H15A 0.9900 . ?
C15 H15B 0.9900 . ?
C16 O8 1.386(14) . ?
C16 C17 1.534(18) . ?
C16 H16A 0.9900 . ?
C16 H16B 0.9900 . ?
C17 O3 1.426(13) . ?
C17 H17A 0.9900 . ?
C17 H17B 0.9900 . ?
K1 O3 2.777(8) . ?
K1 O7 2.786(8) . ?
K1 O5 2.819(8) . ?
K1 O6 2.862(8) . ?
K1 O4 2.931(8) . ?
K1 O8 2.942(8) . ?
C18 O9 1.438(13) . ?
C18 C19 1.503(16) . ?
C18 H18A 0.9900 . ?
C18 H18B 0.9900 . ?
C19 O10 1.430(13) . ?
C19 H19A 0.9900 . ?
C19 H19B 0.9900 . ?
C20 O10 1.440(13) . ?
C20 C21 1.486(17) . ?
C20 H20A 0.9900 . ?
C20 H20B 0.9900 . ?
C21 O11 1.374(13) . ?
C21 H21A 0.9900 . ?
C21 H21B 0.9900 . ?
C22 O11 1.408(13) . ?
C22 C23 1.500(16) . ?
C22 H22A 0.9900 . ?
C22 H22B 0.9900 . ?
C23 O12 1.438(14) . ?
C23 H23A 0.9900 . ?
C23 H23B 0.9900 . ?
C24 O12 1.396(13) . ?
C24 C25 1.514(18) . ?
C24 H24A 0.9900 . ?
C24 H24B 0.9900 . ?
C25 O13 1.422(14) . ?
C25 H25A 0.9900 . ?
C25 H25B 0.9900 . ?
C26 C27 1.465(16) . ?
C26 O13 1.466(13) . ?
C26 H26A 0.9900 . ?
C26 H26B 0.9900 . ?
C27 O14 1.435(13) . ?
C27 H27A 0.9900 . ?
C27 H27B 0.9900 . ?
C28 O14 1.447(13) . ?
C28 C29 1.466(16) . ?
C28 H28A 0.9900 . ?
C28 H28B 0.9900 . ?
C29 O9 1.418(14) . ?
C29 H29A 0.9900 . ?
C29 H29B 0.9900 . ?
K2 O11 2.827(8) . ?
K2 O13 2.859(8) . ?
K2 N4 2.965(13) . ?
K2 O12 2.968(8) . ?
K2 O10 2.975(8) . ?
K2 O9 2.977(8) . ?
K2 O14 2.980(8) . ?
C30 C31 1.53(2) . ?
C30 H30A 0.9800 . ?
C30 H30B 0.9800 . ?
C30 H30C 0.9800 . ?
C31 N4 1.139(17) . ?
